data_7130475
loop_
_publ_author_name
'Bellas, Michael K.'
'Matzger, Adam J.'

_publ_section_title
;
 Peroxosolvate discovery method leads to first cocrystal with three
 energetic components.
;
_journal_issue 63
_journal_name_full 'Chemical communications (Cambridge, England)'
_journal_page_first 8806
_journal_page_last 8809
_journal_paper_doi 10.1039/d2cc02024f
_journal_volume 58
_journal_year 2022
_chemical_formula_moiety 'C H3 N5, H2 O2'
_chemical_formula_sum 'C H5 N5 O2'
_chemical_formula_weight 119.10
_chemical_name_common 5-AtP
_chemical_name_systematic 5-aminotetrazole-peroxosolvate
_space_group_crystal_system orthorhombic
_space_group_IT_number 53
_space_group_name_Hall '-P 2ac 2'
_space_group_name_H-M_alt 'P m n a'
_atom_sites_solution_hydrogens geom
_atom_sites_solution_primary dual
_audit_creation_method SHELXL-2018/3
_audit_update_record
;
2022-03-09 deposited with the CCDC.	2022-07-10 downloaded from the CCDC.
;
_cell_angle_alpha 90
_cell_angle_beta 90
_cell_angle_gamma 90
_cell_formula_units_Z 4
_cell_length_a 9.9196(2)
_cell_length_b 6.44705(16)
_cell_length_c 8.1105(2)
_cell_measurement_reflns_used 2772
_cell_measurement_temperature 293(2)
_cell_measurement_theta_max 75.7370
_cell_measurement_theta_min 6.8500
_cell_volume 518.68(2)
_computing_cell_refinement 'CrysAlisPro 1.171.40.82a (Rigaku OD, 2020)'
_computing_data_collection 'CrysAlisPro 1.171.40.82a (Rigaku OD, 2020)'
_computing_data_reduction 'CrysAlisPro 1.171.40.82a (Rigaku OD, 2020)'
_computing_structure_refinement 'SHELXL-2018/3 (Sheldrick, 2018)'
_computing_structure_solution 'CrysAlisPro 1.171.40.82a (Rigaku OD, 2020)'
_diffrn_ambient_temperature 293(2)
_diffrn_detector_area_resol_mean 10.000
_diffrn_measured_fraction_theta_full 1.000
_diffrn_measured_fraction_theta_max 1.000
_diffrn_measurement_device_type 'XtaLAB Synergy, Single source at home/near, HyPix'
_diffrn_measurement_method '\w scans'
_diffrn_radiation_type CuK\a
_diffrn_radiation_wavelength 1.54184
_diffrn_reflns_av_R_equivalents 0.0359
_diffrn_reflns_av_unetI/netI 0.0145
_diffrn_reflns_Laue_measured_fraction_full 1.000
_diffrn_reflns_Laue_measured_fraction_max 1.000
_diffrn_reflns_limit_h_max 11
_diffrn_reflns_limit_h_min -10
_diffrn_reflns_limit_k_max 7
_diffrn_reflns_limit_k_min -7
_diffrn_reflns_limit_l_max 9
_diffrn_reflns_limit_l_min -9
_diffrn_reflns_number 4630
_diffrn_reflns_point_group_measured_fraction_full 1.000
_diffrn_reflns_point_group_measured_fraction_max 1.000
_diffrn_reflns_theta_full 66.564
_diffrn_reflns_theta_max 66.564
_diffrn_reflns_theta_min 6.868
_diffrn_source 'micro-focus sealed X-ray tube'
_exptl_absorpt_coefficient_mu 1.208
_exptl_absorpt_correction_T_max 1.00000
_exptl_absorpt_correction_T_min 0.67324
_exptl_absorpt_correction_type multi-scan
_exptl_absorpt_process_details
;
CrysAlisPro 1.171.40.82a (Rigaku Oxford Diffraction, 2020)
Empirical absorption correction using spherical harmonics,
implemented in SCALE3 ABSPACK scaling algorithm.
;
_exptl_crystal_colour white
_exptl_crystal_density_diffrn 1.525
_exptl_crystal_description blade
_exptl_crystal_F_000 248
_exptl_crystal_size_max 0.25
_exptl_crystal_size_mid 0.09
_exptl_crystal_size_min 0.04
_refine_diff_density_max 0.131
_refine_diff_density_min -0.130
_refine_diff_density_rms 0.032
_refine_ls_extinction_coef 0.011(2)
_refine_ls_extinction_expression Fc^*^=kFc[1+0.001xFc^2^\l^3^/sin(2\q)]^-1/4^
_refine_ls_extinction_method 'SHELXL-2018/3 (Sheldrick 2018)'
_refine_ls_goodness_of_fit_ref 1.115
_refine_ls_hydrogen_treatment constr
_refine_ls_matrix_type full
_refine_ls_number_parameters 53
_refine_ls_number_reflns 490
_refine_ls_number_restraints 0
_refine_ls_restrained_S_all 1.115
_refine_ls_R_factor_all 0.0364
_refine_ls_R_factor_gt 0.0341
_refine_ls_shift/su_max 0.000
_refine_ls_shift/su_mean 0.000
_refine_ls_structure_factor_coef Fsqd
_refine_ls_weighting_details 'w=1/[\s^2^(Fo^2^)+(0.0527P)^2^+0.0951P] where P=(Fo^2^+2Fc^2^)/3'
_refine_ls_weighting_scheme calc
_refine_ls_wR_factor_gt 0.0977
_refine_ls_wR_factor_ref 0.1003
_reflns_Friedel_coverage 0.000
_reflns_number_gt 450
_reflns_number_total 490
_reflns_threshold_expression 'I > 2\s(I)'
_cod_data_source_file d2cc02024f2.cif
_cod_data_source_block 5-AtP
_cod_database_code 7130475
_shelx_shelxl_version_number 2018/3
_shelx_space_group_comment
;
The symmetry employed for this shelxl refinement is uniquely defined
by the following loop, which should always be used as a source of
symmetry information in preference to the above space-group names.
They are only intended as comments.
;

loop_
_space_group_symop_operation_xyz
'x, y, z'
'-x+1/2, -y, z+1/2'
'-x+1/2, y, -z+1/2'
'x, -y, -z'
'-x, -y, -z'
'x-1/2, y, -z-1/2'
'x-1/2, -y, z-1/2'
'-x, y, z'

loop_
_atom_site_label
_atom_site_type_symbol
_atom_site_fract_x
_atom_site_fract_y
_atom_site_fract_z
_atom_site_U_iso_or_equiv
_atom_site_adp_type
_atom_site_occupancy
_atom_site_site_symmetry_order
_atom_site_calc_flag
_atom_site_refinement_flags_posn
_atom_site_refinement_flags_adp
_atom_site_refinement_flags_occupancy
_atom_site_disorder_assembly
_atom_site_disorder_group
N1 N 0.39161(11) 0.48838(17) 0.25318(15) 0.0462(4) Uani 1 1 d . . . . .
H1 H 0.308926 0.452098 0.239532 0.055 Uiso 0.5 1 calc R U P . .
N2 N 0.43549(12) 0.66670(18) 0.32105(17) 0.0544(5) Uani 1 1 d . . . . .
N4 N 0.500000 0.1950(3) 0.1376(3) 0.0680(7) Uani 1 2 d S T P . .
H4A H 0.424924 0.136118 0.112706 0.082 Uiso 0.5 1 calc R U P . .
H4B H 0.575076 0.134795 0.114794 0.082 Uiso 0.5 1 calc R U P . .
C3 C 0.500000 0.3788(3) 0.2112(2) 0.0419(5) Uani 1 2 d S T P . .
O7B O 0.2725(3) 1.0137(11) 0.4118(6) 0.0620(14) Uani 0.657(15) 1 d . . P A 2
H7B H 0.318097 0.922428 0.368825 0.093 Uiso 0.657(15) 1 calc R U P A 2
O7A O 0.2727(6) 0.8973(18) 0.5333(16) 0.080(2) Uani 0.343(15) 1 d . . P A 1
H7A H 0.323368 0.823593 0.478971 0.120 Uiso 0.343(15) 1 calc R U P A 1

loop_
_atom_site_aniso_label
_atom_site_aniso_U_11
_atom_site_aniso_U_22
_atom_site_aniso_U_33
_atom_site_aniso_U_23
_atom_site_aniso_U_13
_atom_site_aniso_U_12
N1 0.0245(6) 0.0460(7) 0.0680(8) -0.0052(5) 0.0015(5) 0.0001(4)
N2 0.0333(6) 0.0477(8) 0.0822(10) -0.0120(6) 0.0026(6) 0.0029(5)
N4 0.0335(9) 0.0592(12) 0.1114(17) -0.0327(11) 0.000 0.000
C3 0.0256(9) 0.0449(10) 0.0553(11) -0.0030(8) 0.000 0.000
O7B 0.0532(12) 0.073(3) 0.059(2) -0.0060(15) -0.0022(10) 0.0217(13)
O7A 0.067(3) 0.068(4) 0.105(5) -0.023(4) 0.035(3) -0.015(3)

loop_
_atom_type_symbol
_atom_type_description
_atom_type_scat_dispersion_real
_atom_type_scat_dispersion_imag
_atom_type_scat_source
C C 0.0181 0.0091 'International Tables Vol C Tables 4.2.6.8 and 6.1.1.4'
H H 0.0000 0.0000 'International Tables Vol C Tables 4.2.6.8 and 6.1.1.4'
N N 0.0311 0.0180 'International Tables Vol C Tables 4.2.6.8 and 6.1.1.4'
O O 0.0492 0.0322 'International Tables Vol C Tables 4.2.6.8 and 6.1.1.4'

loop_
_geom_angle_atom_site_label_1
_geom_angle_atom_site_label_2
_geom_angle_atom_site_label_3
_geom_angle
_geom_angle_site_symmetry_1
_geom_angle_site_symmetry_3
_geom_angle_publ_flag
C3 N1 N2 107.26(11) . . ?
C3 N1 H1 126.4 . . ?
N2 N1 H1 126.4 . . ?
N2 N2 N1 108.86(7) 8_655 . ?
C3 N4 H4A 120.0 . . ?
C3 N4 H4B 120.0 . . ?
H4A N4 H4B 120.0 . . ?
N4 C3 N1 126.11(8) . . ?
N4 C3 N1 126.11(8) . 8_655 ?
N1 C3 N1 107.77(16) . 8_655 ?
O7B O7B H7B 109.5 4_576 . ?
O7A O7A H7A 109.5 4_576 . ?

loop_
_geom_bond_atom_site_label_1
_geom_bond_atom_site_label_2
_geom_bond_distance
_geom_bond_site_symmetry_2
_geom_bond_publ_flag
N1 C3 1.3310(16) . ?
N1 N2 1.3469(17) . ?
N1 H1 0.8600 . ?
N2 N2 1.280(2) 8_655 ?
N4 C3 1.326(3) . ?
N4 H4A 0.8600 . ?
N4 H4B 0.8600 . ?
O7B O7B 1.442(8) 4_576 ?
O7B H7B 0.8200 . ?
O7A O7A 1.430(16) 4_576 ?
O7A H7A 0.8200 . ?

loop_
_geom_torsion_atom_site_label_1
_geom_torsion_atom_site_label_2
_geom_torsion_atom_site_label_3
_geom_torsion_atom_site_label_4
_geom_torsion
_geom_torsion_site_symmetry_1
_geom_torsion_site_symmetry_2
_geom_torsion_site_symmetry_3
_geom_torsion_site_symmetry_4
_geom_torsion_publ_flag
C3 N1 N2 N2 -0.10(13) . . . 8_655 ?
N2 N1 C3 N4 -178.6(2) . . . . ?
N2 N1 C3 N1 0.2(2) . . . 8_655 ?
